data_7063066
loop_
_publ_author_name
'Ramya, Nelliyulla Kappumchalil'
'Athira, Parappurath'
'Mathews, Manoj'
'Shankar Rao, Doddamane S.'
'Thomas, Reji'

_publ_section_title
;
 Cholesterol-appended cyanostyryl thiophene positional isomers with
 multistimuli responsive emission switching and liquid crystalline
 properties
;
_journal_issue 13
_journal_name_full 'New Journal of Chemistry'
_journal_page_first 5911
_journal_page_last 5918
_journal_paper_doi 10.1039/D3NJ04310J
_journal_volume 48
_journal_year 2024
_chemical_absolute_configuration ad
_chemical_formula_sum 'C41 H54 N2 O2 S'
_chemical_formula_weight 638.92
_chemical_melting_point 504
_chemical_name_systematic
'10,13-dimethyl-17-(6-methylheptan-2-yl)-2,3,4,7,8,9,10,11,12,13,14,15,16,17-tetradecahydro-1H-cyclopenta[a]phenanthren-3-yl (Z)-(4-(1-cyano-2-(thiophen-3-yl)vinyl)phenyl)carbamate'
_space_group_crystal_system monoclinic
_space_group_IT_number 4
_space_group_name_Hall 'P 2yb'
_space_group_name_H-M_alt 'P 1 21 1'
_atom_sites_solution_hydrogens mixed
_audit_creation_method SHELXL-2019/3
_audit_update_record
;
2023-09-06 deposited with the CCDC.	2024-02-21 downloaded from the CCDC.
;
_cell_angle_alpha 90
_cell_angle_beta 115.78(2)
_cell_angle_gamma 90
_cell_formula_units_Z 4
_cell_length_a 18.357(11)
_cell_length_b 12.475(7)
_cell_length_c 18.564(13)
_cell_measurement_reflns_used 9988
_cell_measurement_temperature 296(2)
_cell_measurement_theta_max 26.75
_cell_measurement_theta_min 2.62
_cell_volume 3828(4)
_computing_cell_refinement 'APEX4/SAINT V8.40B (Bruker, 2021)'
_computing_data_collection 'APEX4 (Bruker, v2021.4-0)'
_computing_data_reduction 'SAINT/XPREP (Bruker, 2021)'
_computing_molecular_graphics 'ORTEP3 (Farrugia, 1997) '
_computing_publication_material 'SHELXL-2019/3 (Sheldrick, 2019)'
_computing_structure_refinement 'SHELXL-2019/3 (Sheldrick, 2019)'
_computing_structure_solution 'SHELXT-2018/2 (Sheldrick, 2018)'
_diffrn_ambient_temperature 296(2)
_diffrn_measured_fraction_theta_full 0.997
_diffrn_measured_fraction_theta_max 0.997
_diffrn_measurement_device_type 'Bruker D8 VENTURE diffractometer with PHOTON II detector'
_diffrn_measurement_method '\w and \f scan'
_diffrn_radiation_monochromator graphite
_diffrn_radiation_source 'fine-focus sealed tube'
_diffrn_radiation_type MoK\a
_diffrn_radiation_wavelength 0.71073
_diffrn_reflns_av_R_equivalents 0.0836
_diffrn_reflns_av_unetI/netI 0.0499
_diffrn_reflns_Laue_measured_fraction_full 0.997
_diffrn_reflns_Laue_measured_fraction_max 0.997
_diffrn_reflns_limit_h_max 22
_diffrn_reflns_limit_h_min -22
_diffrn_reflns_limit_k_max 15
_diffrn_reflns_limit_k_min -15
_diffrn_reflns_limit_l_max 22
_diffrn_reflns_limit_l_min -22
_diffrn_reflns_number 108710
_diffrn_reflns_point_group_measured_fraction_full 0.998
_diffrn_reflns_point_group_measured_fraction_max 0.998
_diffrn_reflns_theta_full 25.242
_diffrn_reflns_theta_max 25.496
_diffrn_reflns_theta_min 2.464
_exptl_absorpt_coefficient_mu 0.119
_exptl_absorpt_correction_T_max 0.7455
_exptl_absorpt_correction_T_min 0.6707
_exptl_absorpt_correction_type multi-scan
_exptl_absorpt_process_details 'SADABS (Bruker, 2016)'
_exptl_crystal_colour yellow
_exptl_crystal_density_diffrn 1.109
_exptl_crystal_description block
_exptl_crystal_F_000 1384
_exptl_crystal_preparation Luminescent
_exptl_crystal_recrystallization_method 'Re-crystallisation from solvent: Toluene'
_exptl_crystal_size_max 0.396
_exptl_crystal_size_mid 0.189
_exptl_crystal_size_min 0.114
_refine_diff_density_max 0.354
_refine_diff_density_min -0.201
_refine_diff_density_rms 0.030
_refine_ls_abs_structure_details
;
 Flack x determined using 2895 quotients [(I+)-(I-)]/[(I+)+(I-)]
 (Parsons, Flack and Wagner, Acta Cryst. B69 (2013) 249-259).
;
_refine_ls_abs_structure_Flack 0.03(4)
_refine_ls_extinction_method none
_refine_ls_goodness_of_fit_ref 1.107
_refine_ls_hydrogen_treatment mixed
_refine_ls_matrix_type full
_refine_ls_number_parameters 934
_refine_ls_number_reflns 14206
_refine_ls_number_restraints 511
_refine_ls_restrained_S_all 1.123
_refine_ls_R_factor_all 0.1327
_refine_ls_R_factor_gt 0.0703
_refine_ls_shift/su_max 0.001
_refine_ls_shift/su_mean 0.000
_refine_ls_structure_factor_coef Fsqd
_refine_ls_weighting_details 'w=1/[\s^2^(Fo^2^)+(0.0402P)^2^+1.5321P] where P=(Fo^2^+2Fc^2^)/3'
_refine_ls_weighting_scheme calc
_refine_ls_wR_factor_gt 0.1309
_refine_ls_wR_factor_ref 0.1616
_reflns_Friedel_coverage 0.906
_reflns_Friedel_fraction_full 0.998
_reflns_Friedel_fraction_max 0.998
_reflns_number_gt 8448
_reflns_number_total 14206
_reflns_threshold_expression 'I > 2\s(I)'
_cod_data_source_file d3nj04310j2.cif
_cod_data_source_block RAC2
_cod_depositor_comments
;
The following automatic conversions were performed:

data item '_chemical_melting_point' value '504 K' was changed to
'504' -- the value should be numeric and without a unit designator.

Automatic conversion script
Id: cif_fix_values 8170 2020-07-09 18:12:32Z antanas 

 Adding full bibliography for 7063066.cif.
;
_cod_original_sg_symbol_H-M 'P 21'
_cod_database_code 7063066
_shelx_shelxl_version_number 2019/3
_shelx_space_group_comment
;
The symmetry employed for this shelxl refinement is uniquely defined
by the following loop, which should always be used as a source of
symmetry information in preference to the above space-group names.
They are only intended as comments.
;
_shelx_estimated_absorpt_t_min 0.954
_shelx_estimated_absorpt_t_max 0.987

loop_
_space_group_symop_operation_xyz
'x, y, z'
'-x, y+1/2, -z'

loop_
_atom_site_label
_atom_site_type_symbol
_atom_site_fract_x
_atom_site_fract_y
_atom_site_fract_z
_atom_site_U_iso_or_equiv
_atom_site_adp_type
_atom_site_occupancy
_atom_site_site_symmetry_order
_atom_site_calc_flag
_atom_site_refinement_flags_posn
_atom_site_refinement_flags_adp
_atom_site_refinement_flags_occupancy
_atom_site_disorder_assembly
_atom_site_disorder_group
C2 C 0.3523(4) 0.5798(6) 0.6561(4) 0.094(2) Uani 1 1 d D U . . .
H2 H 0.333177 0.510822 0.639522 0.112 Uiso 1 1 calc R U . A 5
C3 C 0.3029(4) 0.6732(5) 0.6353(4) 0.0718(16) Uani 1 1 d . U . . .
C4 C 0.3525(4) 0.7641(7) 0.6667(4) 0.096(2) Uani 1 1 d D U . . .
H4 H 0.331903 0.833452 0.659005 0.115 Uiso 1 1 calc R U . B 5
C1 C 0.438(2) 0.607(2) 0.707(3) 0.111(3) Uani 0.636(10) 1 d D U P C 5
H1 H 0.479183 0.556705 0.730325 0.134 Uiso 0.636(10) 1 calc R U P C 5
S1 S 0.4501(4) 0.7382(5) 0.7182(5) 0.1188(19) Uani 0.636(10) 1 d D U P C 5
S1' S 0.4472(10) 0.6027(12) 0.7063(17) 0.111(3) Uani 0.364(10) 1 d D U P C 6
C1' C 0.439(3) 0.733(3) 0.701(3) 0.1188(19) Uani 0.364(10) 1 d D U P C 6
H1' H 0.482191 0.780636 0.717397 0.143 Uiso 0.364(10) 1 calc R U P C 6
C5 C 0.2163(4) 0.6814(5) 0.5951(4) 0.0743(17) Uani 1 1 d . . . . .
H5 H 0.196282 0.750637 0.591681 0.089 Uiso 1 1 calc R U . . .
C6 C 0.1590(4) 0.6049(4) 0.5611(4) 0.0651(16) Uani 1 1 d . . . . .
C7 C 0.1823(4) 0.4958(5) 0.5582(4) 0.0762(18) Uani 1 1 d . . . . .
C8 C 0.0696(4) 0.6232(4) 0.5296(4) 0.0624(15) Uani 1 1 d . . . . .
C9 C 0.0385(4) 0.7137(4) 0.5501(4) 0.0660(16) Uani 1 1 d . . . . .
H9 H 0.073445 0.766811 0.581586 0.079 Uiso 1 1 calc R U . . .
C10 C -0.0440(4) 0.7253(4) 0.5239(3) 0.0669(16) Uani 1 1 d . . . . .
H10 H -0.063487 0.786736 0.538000 0.080 Uiso 1 1 calc R U . . .
C11 C -0.0991(4) 0.6477(4) 0.4770(4) 0.0634(16) Uani 1 1 d . . . . .
C12 C -0.0695(4) 0.5571(4) 0.4570(4) 0.0733(17) Uani 1 1 d . . . . .
H12 H -0.104829 0.503886 0.426239 0.088 Uiso 1 1 calc R U . . .
C13 C 0.0142(4) 0.5449(4) 0.4831(4) 0.0741(17) Uani 1 1 d . . . . .
H13 H 0.033454 0.483142 0.469229 0.089 Uiso 1 1 calc R U . . .
C14 C -0.2470(4) 0.6053(6) 0.4058(4) 0.0747(17) Uani 1 1 d . . . . .
C15 C -0.3912(4) 0.6230(5) 0.3320(4) 0.0771(18) Uani 1 1 d . . . . .
H15 H -0.382413 0.580872 0.291961 0.093 Uiso 1 1 calc R U . . .
C16 C -0.4327(4) 0.5545(5) 0.3702(4) 0.087(2) Uani 1 1 d . . . . .
H16A H -0.438269 0.594524 0.412299 0.104 Uiso 1 1 calc R U . . .
H16B H -0.400255 0.491284 0.393893 0.104 Uiso 1 1 calc R U . . .
C17 C -0.5162(4) 0.5209(5) 0.3069(4) 0.0810(19) Uani 1 1 d . . . . .
H17A H -0.542177 0.477640 0.332497 0.097 Uiso 1 1 calc R U . . .
H17B H -0.509170 0.476040 0.267693 0.097 Uiso 1 1 calc R U . . .
C18 C -0.5733(4) 0.6151(4) 0.2626(4) 0.0660(16) Uani 1 1 d . . . . .
C19 C -0.5283(4) 0.6909(5) 0.2315(4) 0.0698(16) Uani 1 1 d . . . . .
C20 C -0.4436(4) 0.7207(5) 0.2920(4) 0.083(2) Uani 1 1 d . . . . .
H20A H -0.447198 0.765878 0.332853 0.100 Uiso 1 1 calc R U . . .
H20B H -0.417650 0.761932 0.265385 0.100 Uiso 1 1 calc R U . . .
C21 C -0.5593(4) 0.7297(5) 0.1567(4) 0.0865(19) Uani 1 1 d . . . . .
H21 H -0.526524 0.773755 0.142905 0.104 Uiso 1 1 calc R U . . .
C22 C -0.6438(4) 0.7068(5) 0.0933(4) 0.0832(19) Uani 1 1 d . . . . .
H22A H -0.640746 0.657568 0.054251 0.100 Uiso 1 1 calc R U . . .
H22B H -0.667964 0.772899 0.065832 0.100 Uiso 1 1 calc R U . . .
C23 C -0.6979(4) 0.6582(4) 0.1286(4) 0.0649(15) Uani 1 1 d . . . . .
H23 H -0.712949 0.714520 0.156358 0.078 Uiso 1 1 calc R U . . .
C24 C -0.6510(4) 0.5704(4) 0.1890(4) 0.0660(16) Uani 1 1 d . . . . .
H24 H -0.631030 0.520984 0.160562 0.079 Uiso 1 1 calc R U . . .
C25 C -0.7051(4) 0.5026(5) 0.2164(4) 0.089(2) Uani 1 1 d . . . . .
H25A H -0.717693 0.544544 0.253574 0.106 Uiso 1 1 calc R U . . .
H25B H -0.675117 0.439837 0.244741 0.106 Uiso 1 1 calc R U . . .
C26 C -0.7858(4) 0.4657(5) 0.1458(4) 0.090(2) Uani 1 1 d . . . . .
H26A H -0.773665 0.412759 0.114238 0.108 Uiso 1 1 calc R U . . .
H26B H -0.819506 0.431513 0.167336 0.108 Uiso 1 1 calc R U . . .
C27 C -0.8332(4) 0.5585(5) 0.0909(4) 0.0717(17) Uani 1 1 d . . . . .
C28 C -0.7752(4) 0.6120(4) 0.0615(3) 0.0670(16) Uani 1 1 d . . . . .
H28 H -0.757339 0.554750 0.036721 0.080 Uiso 1 1 calc R U . . .
C29 C -0.8293(4) 0.6850(5) -0.0070(4) 0.092(2) Uani 1 1 d . . . . .
H29A H -0.806557 0.695720 -0.044822 0.111 Uiso 1 1 calc R U . . .
H29B H -0.836025 0.754244 0.013171 0.111 Uiso 1 1 calc R U . . .
C30 C -0.9111(4) 0.6247(5) -0.0466(4) 0.092(2) Uani 1 1 d . . . . .
H30A H -0.955157 0.671781 -0.051804 0.111 Uiso 1 1 calc R U . . .
H30B H -0.920630 0.599888 -0.099536 0.111 Uiso 1 1 calc R U . . .
C31 C -0.9060(4) 0.5281(5) 0.0079(4) 0.0779(18) Uani 1 1 d . . . . .
H31 H -0.889078 0.465660 -0.013107 0.093 Uiso 1 1 calc R U . . .
C32 C -0.9885(5) 0.5014(6) 0.0058(5) 0.102(2) Uani 1 1 d D U . . .
H32 H -1.005698 0.563662 0.026664 0.123 Uiso 1 1 calc R U . . .
C33 C -1.0521(5) 0.4821(9) -0.0794(6) 0.141(3) Uani 1 1 d D U . . .
H33A H -1.043257 0.531641 -0.115121 0.170 Uiso 1 1 calc R U . . .
H33B H -1.046120 0.409865 -0.095512 0.170 Uiso 1 1 calc R U . . .
C34 C -1.1371(7) 0.4964(13) -0.0876(9) 0.222(6) Uani 1 1 d D U . . .
H34A H -1.159057 0.424831 -0.090950 0.266 Uiso 1 1 calc R U . . .
H34B H -1.131669 0.526343 -0.037274 0.266 Uiso 1 1 calc R U . . .
C35 C -1.1919(8) 0.5513(13) -0.1428(9) 0.214(5) Uani 1 1 d D U . . .
H35A H -1.195603 0.517995 -0.191520 0.257 Uiso 1 1 calc R U . D 1
H35B H -1.165807 0.619805 -0.139881 0.257 Uiso 1 1 calc R U . D 1
C36 C -1.2769(11) 0.581(2) -0.1633(17) 0.178(7) Uani 0.621(14) 1 d D U P E 1
H36 H -1.297600 0.530882 -0.208194 0.213 Uiso 0.621(14) 1 calc R U P E 1
C37 C -1.3204(12) 0.525(2) -0.1228(14) 0.213(9) Uani 0.621(14) 1 d D U P E 1
H37A H -1.287276 0.467439 -0.090552 0.319 Uiso 0.621(14) 1 calc R U P E 1
H37B H -1.331765 0.574248 -0.089434 0.319 Uiso 0.621(14) 1 calc R U P E 1
H37C H -1.370286 0.495824 -0.162374 0.319 Uiso 0.621(14) 1 calc R U P E 1
C38 C -1.3116(13) 0.6697(19) -0.2149(16) 0.224(10) Uani 0.621(14) 1 d D U P E 1
H38A H -1.366433 0.679457 -0.222612 0.336 Uiso 0.621(14) 1 calc R U P E 1
H38B H -1.280950 0.733230 -0.191499 0.336 Uiso 0.621(14) 1 calc R U P E 1
H38C H -1.311077 0.656235 -0.265571 0.336 Uiso 0.621(14) 1 calc R U P E 1
C36' C -1.2797(16) 0.551(4) -0.155(3) 0.211(10) Uani 0.379(14) 1 d D U P E 2
H36' H -1.281009 0.502014 -0.114225 0.253 Uiso 0.379(14) 1 calc R U P E 2
C37' C -1.3406(19) 0.509(3) -0.233(2) 0.226(14) Uani 0.379(14) 1 d D U P E 2
H37D H -1.324692 0.438762 -0.241553 0.339 Uiso 0.379(14) 1 calc R U P E 2
H37E H -1.392455 0.504954 -0.231814 0.339 Uiso 0.379(14) 1 calc R U P E 2
H37F H -1.344065 0.555947 -0.275036 0.339 Uiso 0.379(14) 1 calc R U P E 2
C38' C -1.293(2) 0.660(3) -0.129(2) 0.211(13) Uani 0.379(14) 1 d D U P E 2
H38D H -1.249610 0.677527 -0.078408 0.316 Uiso 0.379(14) 1 calc R U P E 2
H38E H -1.294993 0.712264 -0.168312 0.316 Uiso 0.379(14) 1 calc R U P E 2
H38F H -1.343382 0.661270 -0.125090 0.316 Uiso 0.379(14) 1 calc R U P E 2
C39 C -0.9839(5) 0.4036(8) 0.0599(6) 0.146(4) Uani 1 1 d . U . . .
H39A H -0.943559 0.416778 0.113402 0.219 Uiso 1 1 calc R U . . .
H39B H -1.035475 0.393234 0.060350 0.219 Uiso 1 1 calc R U . . .
H39C H -0.969682 0.340413 0.039261 0.219 Uiso 1 1 calc R U . . .
C40 C -0.8618(5) 0.6373(6) 0.1381(5) 0.106(3) Uani 1 1 d . . . . .
H40A H -0.891336 0.695116 0.103692 0.158 Uiso 1 1 calc R U . . .
H40B H -0.896045 0.600075 0.156755 0.158 Uiso 1 1 calc R U . . .
H40C H -0.815557 0.665353 0.182964 0.158 Uiso 1 1 calc R U . . .
C41 C -0.5958(4) 0.6781(6) 0.3225(4) 0.093(2) Uani 1 1 d . . . . .
H41A H -0.624217 0.631620 0.342792 0.140 Uiso 1 1 calc R U . . .
H41B H -0.547280 0.703643 0.366104 0.140 Uiso 1 1 calc R U . . .
H41C H -0.629609 0.737880 0.295646 0.140 Uiso 1 1 calc R U . . .
N1 N 0.1995(4) 0.4088(4) 0.5538(5) 0.109(2) Uani 1 1 d . . . . .
N2 N -0.1816(4) 0.6669(4) 0.4534(4) 0.0752(14) Uani 1 1 d D . . . .
O1 O -0.2453(3) 0.5173(4) 0.3815(3) 0.0991(15) Uani 1 1 d . . . . .
O2 O -0.3140(3) 0.6639(4) 0.3914(3) 0.0881(13) Uani 1 1 d . . . . .
H2N H -0.196(3) 0.725(3) 0.464(3) 0.070(19) Uiso 1 1 d D . . . .
C42 C 0.0545(19) 0.398(2) 0.291(3) 0.141(3) Uani 0.701(10) 1 d D U P F 7
H42 H 0.015395 0.451250 0.275782 0.169 Uiso 0.701(10) 1 calc R U P F 7
S2 S 0.0357(3) 0.2695(4) 0.2665(3) 0.1315(19) Uani 0.701(10) 1 d D U P F 7
S2' S 0.0429(12) 0.3954(19) 0.286(2) 0.141(3) Uani 0.299(10) 1 d D U P F 8
C42' C 0.059(2) 0.276(3) 0.259(3) 0.1315(19) Uani 0.299(10) 1 d D U P F 8
H42' H 0.023501 0.240594 0.213263 0.158 Uiso 0.299(10) 1 calc R U P F 8
C43 C 0.1387(5) 0.4149(8) 0.3388(5) 0.114(3) Uani 1 1 d D U . . .
H43 H 0.160637 0.481491 0.359404 0.137 Uiso 1 1 calc R U . F 7
C44 C 0.1851(5) 0.3220(7) 0.3516(4) 0.088(2) Uani 1 1 d . U . . .
C45 C 0.1357(5) 0.2339(8) 0.3150(5) 0.118(3) Uani 1 1 d D U . . .
H45 H 0.154829 0.164443 0.316705 0.142 Uiso 1 1 calc R U . F 7
C46 C 0.2727(4) 0.3095(6) 0.3942(4) 0.089(2) Uani 1 1 d . . . . .
H46 H 0.291336 0.240067 0.394945 0.106 Uiso 1 1 calc R U . . .
C47 C 0.3313(4) 0.3832(5) 0.4329(4) 0.0702(17) Uani 1 1 d . . . . .
C48 C 0.3089(4) 0.4903(5) 0.4414(4) 0.0730(17) Uani 1 1 d . . . . .
C49 C 0.4198(4) 0.3639(5) 0.4655(4) 0.0672(16) Uani 1 1 d . . . . .
C50 C 0.4511(4) 0.2777(5) 0.4422(4) 0.0767(17) Uani 1 1 d . . . . .
H50 H 0.415811 0.227185 0.407720 0.092 Uiso 1 1 calc R U . . .
C51 C 0.5326(4) 0.2640(5) 0.4681(4) 0.0774(18) Uani 1 1 d . . . . .
H51 H 0.551304 0.204642 0.450753 0.093 Uiso 1 1 calc R U . . .
C52 C 0.5885(4) 0.3373(5) 0.5201(4) 0.0677(16) Uani 1 1 d . . . . .
C53 C 0.5581(4) 0.4248(5) 0.5453(4) 0.0760(18) Uani 1 1 d . . . . .
H53 H 0.593348 0.474738 0.580437 0.091 Uiso 1 1 calc R U . . .
C54 C 0.4764(4) 0.4367(5) 0.5181(4) 0.0803(19) Uani 1 1 d . . . . .
H54 H 0.457381 0.495793 0.535276 0.096 Uiso 1 1 calc R U . . .
C55 C 0.7365(5) 0.3745(7) 0.5950(5) 0.086(2) Uani 1 1 d . . . . .
C56 C 0.8816(4) 0.3509(7) 0.6683(4) 0.090(2) Uani 1 1 d . . . . .
H56 H 0.874182 0.398156 0.706708 0.108 Uiso 1 1 calc R U . . .
C57 C 0.9296(4) 0.4069(5) 0.6311(4) 0.0838(19) Uani 1 1 d . . . . .
H57A H 0.904301 0.474992 0.608899 0.101 Uiso 1 1 calc R U . . .
H57B H 0.929826 0.363517 0.587874 0.101 Uiso 1 1 calc R U . . .
C58 C 1.0167(4) 0.4263(5) 0.6932(4) 0.0697(16) Uani 1 1 d . . . . .
C59 C 1.0625(4) 0.3316(4) 0.7436(3) 0.0652(15) Uani 1 1 d . . . . .
C60 C 1.0094(4) 0.2731(6) 0.7746(4) 0.101(2) Uani 1 1 d . . . . .
H60A H 1.004649 0.316302 0.815756 0.121 Uiso 1 1 calc R U . . .
H60B H 1.035508 0.206260 0.799050 0.121 Uiso 1 1 calc R U . . .
C61 C 0.9237(5) 0.2483(7) 0.7088(5) 0.112(3) Uani 1 1 d . . . . .
H61A H 0.927498 0.200271 0.669509 0.134 Uiso 1 1 calc R U . . .
H61B H 0.892254 0.212824 0.732475 0.134 Uiso 1 1 calc R U . . .
C62 C 1.0498(4) 0.5238(5) 0.7006(4) 0.0823(19) Uani 1 1 d . . . . .
H62 H 1.016674 0.578005 0.668626 0.099 Uiso 1 1 calc R U . . .
C63 C 1.1352(4) 0.5536(5) 0.7557(4) 0.0828(18) Uani 1 1 d . . . . .
H63A H 1.135343 0.598331 0.798505 0.099 Uiso 1 1 calc R U . . .
H63B H 1.158217 0.594909 0.726349 0.099 Uiso 1 1 calc R U . . .
C64 C 1.1882(4) 0.4533(5) 0.7921(3) 0.0665(16) Uani 1 1 d . . . . .
H64 H 1.201369 0.420812 0.751147 0.080 Uiso 1 1 calc R U . . .
C65 C 1.1404(3) 0.3710(4) 0.8163(3) 0.0588(15) Uani 1 1 d . . . . .
H65 H 1.121344 0.410123 0.850620 0.071 Uiso 1 1 calc R U . . .
C66 C 1.1943(4) 0.2784(5) 0.8691(4) 0.0852(19) Uani 1 1 d . . . . .
H66A H 1.164083 0.239530 0.892479 0.102 Uiso 1 1 calc R U . . .
H66B H 1.205936 0.228946 0.835142 0.102 Uiso 1 1 calc R U . . .
C67 C 1.2753(4) 0.3165(5) 0.9372(4) 0.0807(19) Uani 1 1 d . . . . .
H67A H 1.264157 0.355684 0.976449 0.097 Uiso 1 1 calc R U . . .
H67B H 1.307659 0.254379 0.963608 0.097 Uiso 1 1 calc R U . . .
C68 C 1.3237(4) 0.3881(5) 0.9072(4) 0.0742(18) Uani 1 1 d . . . . .
C69 C 1.2672(4) 0.4833(5) 0.8637(4) 0.0684(16) Uani 1 1 d . . . . .
H69 H 1.251227 0.514727 0.903086 0.082 Uiso 1 1 calc R U . . .
C70 C 1.3227(4) 0.5671(6) 0.8516(5) 0.103(2) Uani 1 1 d . . . . .
H70A H 1.302544 0.639207 0.850868 0.124 Uiso 1 1 calc R U . . .
H70B H 1.327107 0.554390 0.802148 0.124 Uiso 1 1 calc R U . . .
C71 C 1.4056(4) 0.5501(7) 0.9256(5) 0.110(2) Uani 1 1 d . . . . .
H71A H 1.419384 0.612657 0.959943 0.132 Uiso 1 1 calc R U . . .
H71B H 1.447873 0.538677 0.908349 0.132 Uiso 1 1 calc R U . . .
C72 C 1.3974(4) 0.4494(5) 0.9718(4) 0.0804(19) Uani 1 1 d . . . . .
H72 H 1.379688 0.475888 1.011329 0.096 Uiso 1 1 calc R U . . .
C73 C 1.4787(4) 0.3897(7) 1.0196(5) 0.105(2) Uani 1 1 d D . . . .
H73 H 1.493947 0.358912 0.979552 0.126 Uiso 1 1 calc R U . G 3
C74 C 1.5461(9) 0.4657(17) 1.0688(11) 0.112(6) Uani 0.624(13) 1 d D U P H 3
H74A H 1.537238 0.492564 1.113367 0.134 Uiso 0.624(13) 1 calc R U P H 3
H74B H 1.546234 0.526276 1.036118 0.134 Uiso 0.624(13) 1 calc R U P H 3
C75 C 1.6286(8) 0.4081(12) 1.1007(10) 0.113(4) Uani 0.624(13) 1 d D U P H 3
H75A H 1.638764 0.382807 1.056515 0.135 Uiso 0.624(13) 1 calc R U P H 3
H75B H 1.628851 0.346837 1.133034 0.135 Uiso 0.624(13) 1 calc R U P H 3
C76 C 1.6950(8) 0.4896(12) 1.1522(11) 0.122(5) Uani 0.624(13) 1 d D U P H 3
H76A H 1.684453 0.555905 1.121976 0.146 Uiso 0.624(13) 1 calc R U P H 3
H76B H 1.687222 0.504488 1.199617 0.146 Uiso 0.624(13) 1 calc R U P H 3
C77 C 1.7824(9) 0.4636(13) 1.1793(10) 0.106(4) Uani 0.624(13) 1 d D U P H 3
H77 H 1.814937 0.521971 1.213498 0.128 Uiso 0.624(13) 1 calc R U P H 3
C78 C 1.8116(18) 0.441(3) 1.1148(15) 0.141(10) Uani 0.624(13) 1 d D U P H 3
H78A H 1.868451 0.425320 1.139910 0.211 Uiso 0.624(13) 1 calc R U P H 3
H78B H 1.782689 0.380473 1.083229 0.211 Uiso 0.624(13) 1 calc R U P H 3
H78C H 1.801827 0.502554 1.080945 0.211 Uiso 0.624(13) 1 calc R U P H 3
C79 C 1.8011(19) 0.3590(17) 1.2299(14) 0.119(8) Uani 0.624(13) 1 d D U P H 3
H79A H 1.857067 0.340621 1.248044 0.178 Uiso 0.624(13) 1 calc R U P H 3
H79B H 1.789738 0.369989 1.275188 0.178 Uiso 0.624(13) 1 calc R U P H 3
H79C H 1.767903 0.301764 1.197593 0.178 Uiso 0.624(13) 1 calc R U P H 3
C74' C 1.5333(15) 0.462(3) 1.0933(18) 0.121(9) Uani 0.376(13) 1 d D U P H 4
H74C H 1.524732 0.535098 1.073523 0.145 Uiso 0.376(13) 1 calc R U P H 4
H74D H 1.509674 0.457185 1.130778 0.145 Uiso 0.376(13) 1 calc R U P H 4
C75' C 1.6243(12) 0.451(3) 1.1432(14) 0.124(6) Uani 0.376(13) 1 d D U P H 4
H75C H 1.641054 0.508766 1.181774 0.149 Uiso 0.376(13) 1 calc R U P H 4
H75D H 1.633009 0.384658 1.173433 0.149 Uiso 0.376(13) 1 calc R U P H 4
C76' C 1.6824(14) 0.450(2) 1.1050(14) 0.095(5) Uani 0.376(13) 1 d D U P H 4
H76C H 1.687153 0.522798 1.089964 0.114 Uiso 0.376(13) 1 calc R U P H 4
H76D H 1.656807 0.408848 1.055714 0.114 Uiso 0.376(13) 1 calc R U P H 4
C77' C 1.7717(12) 0.404(3) 1.1526(15) 0.103(6) Uani 0.376(13) 1 d D U P H 4
H77' H 1.772643 0.331926 1.132074 0.124 Uiso 0.376(13) 1 calc R U P H 4
C78' C 1.828(3) 0.474(3) 1.132(3) 0.127(13) Uani 0.376(13) 1 d D U P H 4
H78D H 1.805795 0.482515 1.074926 0.190 Uiso 0.376(13) 1 calc R U P H 4
H78E H 1.832983 0.543230 1.156484 0.190 Uiso 0.376(13) 1 calc R U P H 4
H78F H 1.880113 0.440965 1.151311 0.190 Uiso 0.376(13) 1 calc R U P H 4
C79' C 1.814(4) 0.398(4) 1.245(2) 0.140(13) Uani 0.376(13) 1 d D U P H 4
H79D H 1.782892 0.354661 1.263482 0.210 Uiso 0.376(13) 1 calc R U P H 4
H79E H 1.867006 0.366550 1.261480 0.210 Uiso 0.376(13) 1 calc R U P H 4
H79F H 1.819876 0.468815 1.266653 0.210 Uiso 0.376(13) 1 calc R U P H 4
C80 C 1.4676(5) 0.2935(7) 1.0667(5) 0.136(3) Uani 1 1 d . . . . .
H80A H 1.423822 0.249483 1.031219 0.204 Uiso 1 1 calc R U . . .
H80B H 1.516516 0.252010 1.088873 0.204 Uiso 1 1 calc R U . . .
H80C H 1.455743 0.319506 1.109055 0.204 Uiso 1 1 calc R U . . .
C81 C 1.3501(5) 0.3259(7) 0.8499(4) 0.118(3) Uani 1 1 d . . . . .
H81A H 1.380428 0.372656 0.831986 0.177 Uiso 1 1 calc R U . . .
H81B H 1.383251 0.265960 0.877744 0.177 Uiso 1 1 calc R U . . .
H81C H 1.303043 0.300544 0.804632 0.177 Uiso 1 1 calc R U . . .
C82 C 1.0839(4) 0.2562(6) 0.6881(4) 0.105(2) Uani 1 1 d . . . . .
H82A H 1.113044 0.194918 0.718094 0.158 Uiso 1 1 calc R U . . .
H82B H 1.034909 0.232944 0.644011 0.158 Uiso 1 1 calc R U . . .
H82C H 1.116690 0.294446 0.668209 0.158 Uiso 1 1 calc R U . . .
N3 N 0.6707(4) 0.3188(5) 0.5439(4) 0.0802(15) Uani 1 1 d D . . . .
N4 N 0.2949(3) 0.5783(5) 0.4517(4) 0.0968(19) Uani 1 1 d . . . . .
O3 O 0.7366(3) 0.4602(5) 0.6273(4) 0.125(2) Uani 1 1 d . . . . .
O4 O 0.8029(3) 0.3186(4) 0.6048(3) 0.1007(15) Uani 1 1 d . . . . .
H3N H 0.678(3) 0.255(3) 0.531(3) 0.058(17) Uiso 1 1 d D . . . .

loop_
_atom_site_aniso_label
_atom_site_aniso_U_11
_atom_site_aniso_U_22
_atom_site_aniso_U_33
_atom_site_aniso_U_23
_atom_site_aniso_U_13
_atom_site_aniso_U_12
C2 0.090(5) 0.089(5) 0.091(5) 0.000(4) 0.029(4) -0.005(4)
C3 0.080(5) 0.073(4) 0.062(4) -0.006(3) 0.030(3) -0.002(4)
C4 0.089(5) 0.107(5) 0.096(5) -0.019(4) 0.046(4) -0.025(4)
C1 0.097(4) 0.130(4) 0.105(3) 0.011(3) 0.041(3) 0.008(3)
S1 0.106(3) 0.138(3) 0.107(4) -0.035(2) 0.041(3) -0.037(2)
S1' 0.097(4) 0.130(4) 0.105(3) 0.011(3) 0.041(3) 0.008(3)
C1' 0.106(3) 0.138(3) 0.107(4) -0.035(2) 0.041(3) -0.037(2)
C5 0.078(5) 0.058(4) 0.083(4) -0.001(3) 0.031(4) 0.002(3)
C6 0.075(4) 0.051(3) 0.068(4) -0.007(3) 0.030(3) 0.004(3)
C7 0.070(4) 0.066(4) 0.091(5) 0.002(4) 0.033(4) -0.003(3)
C8 0.082(4) 0.037(3) 0.066(4) -0.002(3) 0.030(3) 0.001(3)
C9 0.074(5) 0.045(3) 0.071(4) -0.005(3) 0.025(3) 0.002(3)
C10 0.088(5) 0.037(3) 0.071(4) 0.002(3) 0.030(3) 0.008(3)
C11 0.081(5) 0.041(3) 0.069(4) 0.002(3) 0.034(3) 0.001(3)
C12 0.079(5) 0.047(3) 0.093(5) -0.003(3) 0.036(4) -0.006(3)
C13 0.087(5) 0.044(3) 0.095(5) -0.011(3) 0.043(4) 0.003(3)
C14 0.083(5) 0.061(4) 0.079(5) -0.001(4) 0.033(4) 0.000(4)
C15 0.078(5) 0.072(4) 0.091(5) -0.007(4) 0.046(4) -0.008(4)
C16 0.093(5) 0.077(4) 0.089(5) 0.016(4) 0.039(4) 0.000(4)
C17 0.094(5) 0.065(4) 0.080(4) 0.018(3) 0.035(4) -0.012(3)
C18 0.083(4) 0.061(3) 0.073(4) 0.003(3) 0.052(4) -0.006(3)
C19 0.073(4) 0.059(3) 0.093(5) 0.008(3) 0.051(4) -0.002(3)
C20 0.089(5) 0.070(4) 0.108(5) 0.011(4) 0.059(5) -0.007(4)
C21 0.086(5) 0.085(4) 0.109(5) 0.029(4) 0.061(4) -0.008(4)
C22 0.101(5) 0.072(4) 0.098(5) 0.023(3) 0.063(4) 0.003(3)
C23 0.089(4) 0.046(3) 0.085(4) 0.005(3) 0.062(4) 0.000(3)
C24 0.092(4) 0.057(3) 0.068(4) -0.001(3) 0.053(4) -0.008(3)
C25 0.105(5) 0.083(4) 0.083(5) 0.009(4) 0.045(4) -0.028(4)
C26 0.107(5) 0.079(4) 0.087(5) 0.012(4) 0.047(4) -0.021(4)
C27 0.094(5) 0.064(4) 0.078(4) -0.011(3) 0.058(4) -0.007(3)
C28 0.090(4) 0.054(3) 0.076(4) 0.005(3) 0.054(4) 0.006(3)
C29 0.109(6) 0.078(4) 0.105(5) 0.018(4) 0.062(5) 0.007(4)
C30 0.079(5) 0.099(5) 0.105(5) 0.001(4) 0.046(4) 0.011(4)
C31 0.088(5) 0.077(4) 0.084(5) -0.005(3) 0.051(4) 0.008(4)
C32 0.094(5) 0.108(6) 0.115(6) -0.009(5) 0.054(5) -0.012(4)
C33 0.080(6) 0.182(8) 0.150(8) 0.016(7) 0.039(5) -0.006(6)
C34 0.136(9) 0.286(13) 0.236(11) 0.108(10) 0.074(8) 0.009(9)
C35 0.148(9) 0.279(12) 0.232(11) 0.090(10) 0.097(8) 0.056(9)
C36 0.112(10) 0.214(14) 0.212(13) 0.071(11) 0.076(9) 0.041(10)
C37 0.143(14) 0.26(2) 0.240(18) 0.096(16) 0.087(13) 0.014(13)
C38 0.185(16) 0.216(18) 0.25(2) 0.122(17) 0.078(16) 0.027(15)
C36' 0.149(14) 0.243(16) 0.228(15) 0.043(15) 0.070(13) 0.052(14)
C37' 0.14(2) 0.27(3) 0.25(3) -0.05(2) 0.075(19) 0.04(2)
C38' 0.17(2) 0.22(2) 0.23(2) -0.02(2) 0.078(19) 0.03(2)
C39 0.115(7) 0.160(8) 0.151(8) 0.023(7) 0.047(6) -0.054(6)
C40 0.113(6) 0.123(6) 0.114(6) -0.048(5) 0.082(5) -0.025(5)
C41 0.096(5) 0.111(5) 0.096(5) -0.032(4) 0.062(4) -0.025(4)
N1 0.086(4) 0.054(3) 0.179(7) -0.011(4) 0.051(4) -0.002(3)
N2 0.085(4) 0.049(3) 0.096(4) -0.002(3) 0.044(3) 0.010(3)
O1 0.087(3) 0.066(3) 0.136(4) -0.031(3) 0.041(3) -0.008(2)
O2 0.080(3) 0.074(3) 0.114(4) -0.017(3) 0.045(3) -0.002(3)
C42 0.095(6) 0.199(6) 0.102(5) -0.002(4) 0.018(5) -0.025(4)
S2 0.099(3) 0.185(4) 0.106(2) -0.023(2) 0.040(2) -0.058(2)
S2' 0.095(6) 0.199(6) 0.102(5) -0.002(4) 0.018(5) -0.025(4)
C42' 0.099(3) 0.185(4) 0.106(2) -0.023(2) 0.040(2) -0.058(2)
C43 0.083(5) 0.127(7) 0.107(6) -0.002(5) 0.019(5) -0.009(5)
C44 0.079(5) 0.105(5) 0.082(5) -0.015(4) 0.037(4) -0.022(4)
C45 0.099(6) 0.148(7) 0.108(6) -0.031(5) 0.044(5) -0.046(5)
C46 0.095(6) 0.081(5) 0.101(5) -0.018(4) 0.055(5) -0.018(4)
C47 0.081(5) 0.064(4) 0.073(4) 0.001(3) 0.040(4) -0.011(3)
C48 0.072(4) 0.067(4) 0.091(5) 0.002(4) 0.046(4) -0.005(3)
C49 0.082(5) 0.058(4) 0.069(4) 0.003(3) 0.039(4) -0.008(3)
C50 0.080(5) 0.066(4) 0.076(4) -0.008(3) 0.026(4) -0.005(4)
C51 0.088(5) 0.062(4) 0.079(4) -0.004(3) 0.034(4) 0.003(4)
C52 0.076(5) 0.059(3) 0.074(4) 0.013(3) 0.039(4) 0.004(3)
C53 0.063(4) 0.068(4) 0.096(5) -0.013(3) 0.034(4) -0.011(3)
C54 0.088(5) 0.058(4) 0.105(5) -0.009(4) 0.051(4) -0.002(3)
C55 0.077(5) 0.096(5) 0.092(5) -0.011(4) 0.045(5) -0.016(4)
C56 0.061(5) 0.124(6) 0.083(5) -0.005(4) 0.029(4) -0.006(4)
C57 0.077(5) 0.087(5) 0.085(5) 0.018(4) 0.033(4) 0.002(4)
C58 0.076(4) 0.076(4) 0.068(4) 0.016(3) 0.041(4) 0.008(3)
C59 0.082(4) 0.062(3) 0.059(4) 0.007(3) 0.037(3) 0.011(3)
C60 0.090(5) 0.117(6) 0.085(5) 0.035(4) 0.028(4) -0.026(4)
C61 0.100(6) 0.123(6) 0.108(6) 0.041(5) 0.042(5) -0.028(5)
C62 0.079(5) 0.077(4) 0.086(4) 0.033(3) 0.032(4) 0.012(3)
C63 0.081(5) 0.076(4) 0.087(4) 0.032(3) 0.033(4) 0.007(3)
C64 0.080(4) 0.071(4) 0.056(3) 0.012(3) 0.036(3) 0.010(3)
C65 0.076(4) 0.052(3) 0.060(3) 0.008(3) 0.040(3) 0.013(3)
C66 0.106(5) 0.064(4) 0.077(4) 0.017(3) 0.032(4) 0.012(4)
C67 0.089(5) 0.072(4) 0.070(4) 0.016(3) 0.024(4) 0.022(3)
C68 0.078(4) 0.086(4) 0.068(4) 0.007(3) 0.040(4) 0.026(4)
C69 0.070(4) 0.075(4) 0.068(4) 0.012(3) 0.037(3) 0.012(3)
C70 0.080(5) 0.113(6) 0.112(6) 0.037(5) 0.037(5) 0.001(4)
C71 0.078(5) 0.140(7) 0.116(6) 0.016(5) 0.046(5) 0.003(5)
C72 0.072(4) 0.096(5) 0.070(4) 0.008(4) 0.028(4) 0.023(4)
C73 0.076(5) 0.138(7) 0.099(5) 0.001(5) 0.036(4) 0.033(5)
C74 0.066(8) 0.158(10) 0.108(11) 0.023(9) 0.033(7) 0.016(8)
C75 0.081(8) 0.147(10) 0.102(9) -0.003(8) 0.032(7) 0.048(7)
C76 0.103(9) 0.133(10) 0.109(9) 0.001(8) 0.027(8) 0.026(8)
C77 0.099(9) 0.100(9) 0.122(10) -0.030(8) 0.049(8) 0.003(8)
C78 0.124(16) 0.19(2) 0.106(12) -0.036(13) 0.043(12) -0.001(14)
C79 0.090(11) 0.116(15) 0.141(17) 0.018(11) 0.041(11) -0.007(10)
C74' 0.052(11) 0.181(14) 0.118(16) 0.012(14) 0.026(11) 0.003(11)
C75' 0.086(10) 0.172(13) 0.099(12) -0.003(11) 0.026(10) 0.021(11)
C76' 0.086(10) 0.123(12) 0.086(10) -0.021(9) 0.047(9) 0.017(10)
C77' 0.087(11) 0.128(13) 0.108(12) -0.027(11) 0.056(10) -0.005(11)
C78' 0.12(2) 0.099(19) 0.16(3) 0.008(18) 0.06(2) 0.018(16)
C79' 0.14(3) 0.17(3) 0.13(2) 0.00(2) 0.069(18) 0.01(2)
C80 0.105(6) 0.148(8) 0.128(7) 0.040(6) 0.026(5) 0.050(6)
C81 0.107(6) 0.157(7) 0.094(5) -0.018(5) 0.048(5) 0.051(6)
C82 0.111(6) 0.104(5) 0.097(5) -0.023(4) 0.041(4) 0.022(4)
N3 0.081(4) 0.070(4) 0.094(4) -0.004(3) 0.042(3) 0.000(3)
N4 0.077(4) 0.082(4) 0.138(6) -0.012(4) 0.053(4) -0.006(3)
O3 0.092(4) 0.124(5) 0.152(5) -0.046(4) 0.046(4) -0.010(3)
O4 0.078(3) 0.118(4) 0.114(4) -0.016(3) 0.049(3) -0.001(3)

loop_
_atom_type_symbol
_atom_type_description
_atom_type_scat_dispersion_real
_atom_type_scat_dispersion_imag
_atom_type_scat_source
C C 0.0033 0.0016 'International Tables Vol C Tables 4.2.6.8 and 6.1.1.4'
H H 0.0000 0.0000 'International Tables Vol C Tables 4.2.6.8 and 6.1.1.4'
N N 0.0061 0.0033 'International Tables Vol C Tables 4.2.6.8 and 6.1.1.4'
O O 0.0106 0.0060 'International Tables Vol C Tables 4.2.6.8 and 6.1.1.4'
S S 0.1246 0.1234 'International Tables Vol C Tables 4.2.6.8 and 6.1.1.4'

loop_
_geom_angle_atom_site_label_1
_geom_angle_atom_site_label_2
_geom_angle_atom_site_label_3
_geom_angle
_geom_angle_site_symmetry_1
_geom_angle_site_symmetry_3
_geom_angle_publ_flag
C3 C2 C1 111.2(13) . . ?
C3 C2 S1' 114.5(8) . . ?
C3 C2 H2 124.4 . . ?
C1 C2 H2 124.4 . . ?
C4 C3 C2 109.0(6) . . ?
C4 C3 C5 121.8(6) . . ?
C2 C3 C5 129.0(6) . . ?
C3 C4 C1' 110.2(15) . . ?
C3 C4 S1 115.0(6) . . ?
C3 C4 H4 122.5 . . ?
S1 C4 H4 122.5 . . ?
C2 C1 S1 111(2) . . ?
C2 C1 H1 124.7 . . ?
S1 C1 H1 124.7 . . ?
C1 S1 C4 93.9(15) . . ?
C2 S1' C1' 95(2) . . ?
C4 C1' S1' 110(3) . . ?
C4 C1' H1' 125.0 . . ?
S1' C1' H1' 125.0 . . ?
C6 C5 C3 130.7(6) . . ?
C6 C5 H5 114.7 . . ?
C3 C5 H5 114.7 . . ?
C5 C6 C7 120.1(6) . . ?
C5 C6 C8 124.8(5) . . ?
C7 C6 C8 115.0(5) . . ?
N1 C7 C6 178.3(8) . . ?
C9 C8 C13 117.3(6) . . ?
C9 C8 C6 121.7(5) . . ?
C13 C8 C6 120.8(5) . . ?
C10 C9 C8 120.4(5) . . ?
C10 C9 H9 119.8 . . ?
C8 C9 H9 119.8 . . ?
C9 C10 C11 122.1(5) . . ?
C9 C10 H10 118.9 . . ?
C11 C10 H10 118.9 . . ?
C12 C11 C10 118.4(6) . . ?
C12 C11 N2 123.8(6) . . ?
C10 C11 N2 117.8(5) . . ?
C11 C12 C13 119.8(6) . . ?
C11 C12 H12 120.1 . . ?
C13 C12 H12 120.1 . . ?
C8 C13 C12 121.9(5) . . ?
C8 C13 H13 119.0 . . ?
C12 C13 H13 119.0 . . ?
O1 C14 O2 126.4(7) . . ?
O1 C14 N2 126.8(7) . . ?
O2 C14 N2 106.8(6) . . ?
O2 C15 C16 111.5(6) . . ?
O2 C15 C20 106.8(5) . . ?
C16 C15 C20 109.9(5) . . ?
O2 C15 H15 109.6 . . ?
C16 C15 H15 109.6 . . ?
C20 C15 H15 109.6 . . ?
C15 C16 C17 109.6(6) . . ?
C15 C16 H16A 109.7 . . ?
C17 C16 H16A 109.7 . . ?
C15 C16 H16B 109.7 . . ?
C17 C16 H16B 109.7 . . ?
H16A C16 H16B 108.2 . . ?
C16 C17 C18 114.9(5) . . ?
C16 C17 H17A 108.6 . . ?
C18 C17 H17A 108.6 . . ?
C16 C17 H17B 108.6 . . ?
C18 C17 H17B 108.6 . . ?
H17A C17 H17B 107.5 . . ?
C19 C18 C17 108.6(5) . . ?
C19 C18 C41 108.2(5) . . ?
C17 C18 C41 109.3(5) . . ?
C19 C18 C24 109.0(5) . . ?
C17 C18 C24 109.7(5) . . ?
C41 C18 C24 112.0(5) . . ?
C21 C19 C20 121.1(5) . . ?
C21 C19 C18 124.0(6) . . ?
C20 C19 C18 114.9(5) . . ?
C19 C20 C15 113.0(5) . . ?
C19 C20 H20A 109.0 . . ?
C15 C20 H20A 109.0 . . ?
C19 C20 H20B 109.0 . . ?
C15 C20 H20B 109.0 . . ?
H20A C20 H20B 107.8 . . ?
C19 C21 C22 124.6(5) . . ?
C19 C21 H21 117.7 . . ?
C22 C21 H21 117.7 . . ?
C21 C22 C23 112.2(5) . . ?
C21 C22 H22A 109.2 . . ?
C23 C22 H22A 109.2 . . ?
C21 C22 H22B 109.2 . . ?
C23 C22 H22B 109.2 . . ?
H22A C22 H22B 107.9 . . ?
C22 C23 C28 110.1(5) . . ?
C22 C23 C24 109.4(5) . . ?
C28 C23 C24 110.6(4) . . ?
C22 C23 H23 108.9 . . ?
C28 C23 H23 108.9 . . ?
C24 C23 H23 108.9 . . ?
C23 C24 C25 113.1(5) . . ?
C23 C24 C18 112.8(4) . . ?
C25 C24 C18 111.9(5) . . ?
C23 C24 H24 106.1 . . ?
C25 C24 H24 106.1 . . ?
C18 C24 H24 106.1 . . ?
C24 C25 C26 113.2(5) . . ?
C24 C25 H25A 108.9 . . ?
C26 C25 H25A 108.9 . . ?
C24 C25 H25B 108.9 . . ?
C26 C25 H25B 108.9 . . ?
H25A C25 H25B 107.7 . . ?
C27 C26 C25 113.0(5) . . ?
C27 C26 H26A 109.0 . . ?
C25 C26 H26A 109.0 . . ?
C27 C26 H26B 109.0 . . ?
C25 C26 H26B 109.0 . . ?
H26A C26 H26B 107.8 . . ?
C26 C27 C28 106.3(5) . . ?
C26 C27 C40 109.6(6) . . ?
C28 C27 C40 112.3(5) . . ?
C26 C27 C31 117.3(5) . . ?
C28 C27 C31 100.3(5) . . ?
C40 C27 C31 110.6(5) . . ?
C29 C28 C23 119.2(5) . . ?
C29 C28 C27 104.7(5) . . ?
C23 C28 C27 114.3(5) . . ?
C29 C28 H28 105.9 . . ?
C23 C28 H28 105.9 . . ?
C27 C28 H28 105.9 . . ?
C28 C29 C30 104.5(5) . . ?
C28 C29 H29A 110.9 . . ?
C30 C29 H29A 110.9 . . ?
C28 C29 H29B 110.9 . . ?
C30 C29 H29B 110.9 . . ?
H29A C29 H29B 108.9 . . ?
C31 C30 C29 107.2(5) . . ?
C31 C30 H30A 110.3 . . ?
C29 C30 H30A 110.3 . . ?
C31 C30 H30B 110.3 . . ?
C29 C30 H30B 110.3 . . ?
H30A C30 H30B 108.5 . . ?
C32 C31 C30 111.9(6) . . ?
C32 C31 C27 118.8(5) . . ?
C30 C31 C27 103.6(5) . . ?
C32 C31 H31 107.3 . . ?
C30 C31 H31 107.3 . . ?
C27 C31 H31 107.3 . . ?
C33 C32 C31 111.3(6) . . ?
C33 C32 C39 110.4(7) . . ?
C31 C32 C39 112.2(7) . . ?
C33 C32 H32 107.6 . . ?
C31 C32 H32 107.6 . . ?
C39 C32 H32 107.6 . . ?
C34 C33 C32 112.2(9) . . ?
C34 C33 H33A 109.2 . . ?
C32 C33 H33A 109.2 . . ?
C34 C33 H33B 109.2 . . ?
C32 C33 H33B 109.2 . . ?
H33A C33 H33B 107.9 . . ?
C35 C34 C33 124.1(12) . . ?
C35 C34 H34A 106.3 . . ?
C33 C34 H34A 106.3 . . ?
C35 C34 H34B 106.3 . . ?
C33 C34 H34B 106.3 . . ?
H34A C34 H34B 106.4 . . ?
C34 C35 C36 135.5(15) . . ?
C34 C35 C36' 122(2) . . ?
C34 C35 H35A 103.3 . . ?
C36 C35 H35A 103.3 . . ?
C34 C35 H35B 103.3 . . ?
C36 C35 H35B 103.3 . . ?
H35A C35 H35B 105.2 . . ?
C38 C36 C35 118.9(17) . . ?
C38 C36 C37 121.8(16) . . ?
C35 C36 C37 119.0(16) . . ?
C38 C36 H36 91.7 . . ?
C35 C36 H36 91.7 . . ?
C37 C36 H36 91.7 . . ?
C36 C37 H37A 109.5 . . ?
C36 C37 H37B 109.5 . . ?
H37A C37 H37B 109.5 . . ?
C36 C37 H37C 109.5 . . ?
H37A C37 H37C 109.5 . . ?
H37B C37 H37C 109.5 . . ?
C36 C38 H38A 109.5 . . ?
C36 C38 H38B 109.5 . . ?
H38A C38 H38B 109.5 . . ?
C36 C38 H38C 109.5 . . ?
H38A C38 H38C 109.5 . . ?
H38B C38 H38C 109.5 . . ?
C37' C36' C38' 118(3) . . ?
C37' C36' C35 116(3) . . ?
C38' C36' C35 105(3) . . ?
C37' C36' H36' 105.4 . . ?
C38' C36' H36' 105.4 . . ?
C35 C36' H36' 105.4 . . ?
C36' C37' H37D 109.5 . . ?
C36' C37' H37E 109.5 . . ?
H37D C37' H37E 109.5 . . ?
C36' C37' H37F 109.5 . . ?
H37D C37' H37F 109.5 . . ?
H37E C37' H37F 109.5 . . ?
C36' C38' H38D 109.5 . . ?
C36' C38' H38E 109.5 . . ?
H38D C38' H38E 109.5 . . ?
C36' C38' H38F 109.5 . . ?
H38D C38' H38F 109.5 . . ?
H38E C38' H38F 109.5 . . ?
C32 C39 H39A 109.5 . . ?
C32 C39 H39B 109.5 . . ?
H39A C39 H39B 109.5 . . ?
C32 C39 H39C 109.5 . . ?
H39A C39 H39C 109.5 . . ?
H39B C39 H39C 109.5 . . ?
C27 C40 H40A 109.5 . . ?
C27 C40 H40B 109.5 . . ?
H40A C40 H40B 109.5 . . ?
C27 C40 H40C 109.5 . . ?
H40A C40 H40C 109.5 . . ?
H40B C40 H40C 109.5 . . ?
C18 C41 H41A 109.5 . . ?
C18 C41 H41B 109.5 . . ?
H41A C41 H41B 109.5 . . ?
C18 C41 H41C 109.5 . . ?
H41A C41 H41C 109.5 . . ?
H41B C41 H41C 109.5 . . ?
C14 N2 C11 128.9(5) . . ?
C14 N2 H2N 111(4) . . ?
C11 N2 H2N 119(4) . . ?
C14 O2 C15 117.5(5) . . ?
C43 C42 S2 111(2) . . ?
C43 C42 H42 124.6 . . ?
S2 C42 H42 124.6 . . ?
C42 S2 C45 93.3(12) . . ?
C43 S2' C42' 92(2) . . ?
C45 C42' S2' 111(3) . . ?
C45 C42' H42' 124.3 . . ?
S2' C42' H42' 124.3 . . ?
C44 C43 C42 113.5(14) . . ?
C44 C43 S2' 113.6(10) . . ?
C44 C43 H43 123.3 . . ?
C42 C43 H43 123.3 . . ?
C43 C44 C45 110.6(7) . . ?
C43 C44 C46 128.9(7) . . ?
C45 C44 C46 120.5(8) . . ?
C44 C45 C42' 106.6(18) . . ?
C44 C45 S2 111.8(7) . . ?
C44 C45 H45 124.1 . . ?
S2 C45 H45 124.1 . . ?
C47 C46 C44 130.3(7) . . ?
C47 C46 H46 114.8 . . ?
C44 C46 H46 114.8 . . ?
C46 C47 C48 119.5(6) . . ?
C46 C47 C49 125.5(6) . . ?
C48 C47 C49 115.0(5) . . ?
N4 C48 C47 176.3(8) . . ?
C50 C49 C54 116.1(6) . . ?
C50 C49 C47 122.1(6) . . ?
C54 C49 C47 121.8(6) . . ?
C51 C50 C49 122.0(6) . . ?
C51 C50 H50 119.0 . . ?
C49 C50 H50 119.0 . . ?
C50 C51 C52 121.4(6) . . ?
C50 C51 H51 119.3 . . ?
C52 C51 H51 119.3 . . ?
C53 C52 N3 123.9(6) . . ?
C53 C52 C51 117.6(6) . . ?
N3 C52 C51 118.5(6) . . ?
C54 C53 C52 119.7(6) . . ?
C54 C53 H53 120.2 . . ?
C52 C53 H53 120.2 . . ?
C53 C54 C49 123.2(6) . . ?
C53 C54 H54 118.4 . . ?
C49 C54 H54 118.4 . . ?
O3 C55 O4 125.2(7) . . ?
O3 C55 N3 126.9(8) . . ?
O4 C55 N3 107.9(7) . . ?
O4 C56 C57 109.1(6) . . ?
O4 C56 C61 106.1(6) . . ?
C57 C56 C61 110.3(6) . . ?
O4 C56 H56 110.4 . . ?
C57 C56 H56 110.4 . . ?
C61 C56 H56 110.4 . . ?
C56 C57 C58 110.9(5) . . ?
C56 C57 H57A 109.5 . . ?
C58 C57 H57A 109.5 . . ?
C56 C57 H57B 109.5 . . ?
C58 C57 H57B 109.5 . . ?
H57A C57 H57B 108.1 . . ?
C62 C58 C59 122.7(6) . . ?
C62 C58 C57 119.9(6) . . ?
C59 C58 C57 117.4(5) . . ?
C58 C59 C60 109.6(5) . . ?
C58 C59 C65 110.0(5) . . ?
C60 C59 C65 108.8(5) . . ?
C58 C59 C82 107.0(5) . . ?
C60 C59 C82 110.2(6) . . ?
C65 C59 C82 111.2(5) . . ?
C59 C60 C61 113.5(5) . . ?
C59 C60 H60A 108.9 . . ?
C61 C60 H60A 108.9 . . ?
C59 C60 H60B 108.9 . . ?
C61 C60 H60B 108.9 . . ?
H60A C60 H60B 107.7 . . ?
C56 C61 C60 110.3(6) . . ?
C56 C61 H61A 109.6 . . ?
C60 C61 H61A 109.6 . . ?
C56 C61 H61B 109.6 . . ?
C60 C61 H61B 109.6 . . ?
H61A C61 H61B 108.1 . . ?
C58 C62 C63 126.0(6) . . ?
C58 C62 H62 117.0 . . ?
C63 C62 H62 117.0 . . ?
C62 C63 C64 111.7(5) . . ?
C62 C63 H63A 109.3 . . ?
C64 C63 H63A 109.3 . . ?
C62 C63 H63B 109.3 . . ?
C64 C63 H63B 109.3 . . ?
H63A C63 H63B 107.9 . . ?
C69 C64 C65 110.9(5) . . ?
C69 C64 C63 111.1(5) . . ?
C65 C64 C63 109.7(5) . . ?
C69 C64 H64 108.4 . . ?
C65 C64 H64 108.4 . . ?
C63 C64 H64 108.4 . . ?
C64 C65 C59 112.5(4) . . ?
C64 C65 C66 113.0(5) . . ?
C59 C65 C66 113.8(4) . . ?
C64 C65 H65 105.5 . . ?
C59 C65 H65 105.5 . . ?
C66 C65 H65 105.5 . . ?
C67 C66 C65 114.0(5) . . ?
C67 C66 H66A 108.7 . . ?
C65 C66 H66A 108.7 . . ?
C67 C66 H66B 108.7 . . ?
C65 C66 H66B 108.7 . . ?
H66A C66 H66B 107.6 . . ?
C68 C67 C66 112.7(5) . . ?
C68 C67 H67A 109.0 . . ?
C66 C67 H67A 109.0 . . ?
C68 C67 H67B 109.0 . . ?
C66 C67 H67B 109.0 . . ?
H67A C67 H67B 107.8 . . ?
C67 C68 C69 105.9(5) . . ?
C67 C68 C81 111.2(6) . . ?
C69 C68 C81 111.3(5) . . ?
C67 C68 C72 117.0(5) . . ?
C69 C68 C72 100.6(5) . . ?
C81 C68 C72 110.3(5) . . ?
C64 C69 C70 118.4(5) . . ?
C64 C69 C68 115.6(5) . . ?
C70 C69 C68 105.1(5) . . ?
C64 C69 H69 105.5 . . ?
C70 C69 H69 105.5 . . ?
C68 C69 H69 105.5 . . ?
C69 C70 C71 103.5(5) . . ?
C69 C70 H70A 111.1 . . ?
C71 C70 H70A 111.1 . . ?
C69 C70 H70B 111.1 . . ?
C71 C70 H70B 111.1 . . ?
H70A C70 H70B 109.0 . . ?
C70 C71 C72 107.6(6) . . ?
C70 C71 H71A 110.2 . . ?
C72 C71 H71A 110.2 . . ?
C70 C71 H71B 110.2 . . ?
C72 C71 H71B 110.2 . . ?
H71A C71 H71B 108.5 . . ?
C73 C72 C68 119.9(6) . . ?
C73 C72 C71 113.6(6) . . ?
C68 C72 C71 103.3(5) . . ?
C73 C72 H72 106.4 . . ?
C68 C72 H72 106.4 . . ?
C71 C72 H72 106.4 . . ?
C74 C73 C80 114.8(10) . . ?
C74 C73 C72 112.1(10) . . ?
C80 C73 C72 111.4(6) . . ?
C80 C73 C74' 98.3(17) . . ?
C72 C73 C74' 108.2(14) . . ?
C74 C73 H73 106.0 . . ?
C80 C73 H73 106.0 . . ?
C72 C73 H73 106.0 . . ?
C73 C74 C75 110.5(15) . . ?
C73 C74 H74A 109.6 . . ?
C75 C74 H74A 109.6 . . ?
C73 C74 H74B 109.6 . . ?
C75 C74 H74B 109.6 . . ?
H74A C74 H74B 108.1 . . ?
C74 C75 C76 107.9(13) . . ?
C74 C75 H75A 110.1 . . ?
C76 C75 H75A 110.1 . . ?
C74 C75 H75B 110.1 . . ?
C76 C75 H75B 110.1 . . ?
H75A C75 H75B 108.4 . . ?
C77 C76 C75 120.3(14) . . ?
C77 C76 H76A 107.2 . . ?
C75 C76 H76A 107.2 . . ?
C77 C76 H76B 107.2 . . ?
C75 C76 H76B 107.2 . . ?
H76A C76 H76B 106.9 . . ?
C76 C77 C78 117.7(17) . . ?
C76 C77 C79 108.0(18) . . ?
C78 C77 C79 105(2) . . ?
C76 C77 H77 108.7 . . ?
C78 C77 H77 108.7 . . ?
C79 C77 H77 108.7 . . ?
C77 C78 H78A 109.5 . . ?
C77 C78 H78B 109.5 . . ?
H78A C78 H78B 109.5 . . ?
C77 C78 H78C 109.5 . . ?
H78A C78 H78C 109.5 . . ?
H78B C78 H78C 109.5 . . ?
C77 C79 H79A 109.5 . . ?
C77 C79 H79B 109.5 . . ?
H79A C79 H79B 109.5 . . ?
C77 C79 H79C 109.5 . . ?
H79A C79 H79C 109.5 . . ?
H79B C79 H79C 109.5 . . ?
C75' C74' C73 126(3) . . ?
C75' C74' H74C 105.8 . . ?
C73 C74' H74C 105.8 . . ?
C75' C74' H74D 105.8 . . ?
C73 C74' H74D 105.8 . . ?
H74C C74' H74D 106.2 . . ?
C76' C75' C74' 122(2) . . ?
C76' C75' H75C 106.9 . . ?
C74' C75' H75C 106.9 . . ?
C76' C75' H75D 106.9 . . ?
C74' C75' H75D 106.9 . . ?
H75C C75' H75D 106.7 . . ?
C75' C76' C77' 120.5(19) . . ?
C75' C76' H76C 107.2 . . ?
C77' C76' H76C 107.2 . . ?
C75' C76' H76D 107.2 . . ?
C77' C76' H76D 107.2 . . ?
H76C C76' H76D 106.8 . . ?
C78' C77' C79' 104(4) . . ?
C78' C77' C76' 108(3) . . ?
C79' C77' C76' 123(3) . . ?
C78' C77' H77' 107.5 . . ?
C79' C77' H77' 107.5 . . ?
C76' C77' H77' 107.5 . . ?
C77' C78' H78D 109.5 . . ?
C77' C78' H78E 109.5 . . ?
H78D C78' H78E 109.5 . . ?
C77' C78' H78F 109.5 . . ?
H78D C78' H78F 109.5 . . ?
H78E C78' H78F 109.5 . . ?
C77' C79' H79D 109.5 . . ?
C77' C79' H79E 109.5 . . ?
H79D C79' H79E 109.5 . . ?
C77' C79' H79F 109.5 . . ?
H79D C79' H79F 109.5 . . ?
H79E C79' H79F 109.5 . . ?
C73 C80 H80A 109.5 . . ?
C73 C80 H80B 109.5 . . ?
H80A C80 H80B 109.5 . . ?
C73 C80 H80C 109.5 . . ?
H80A C80 H80C 109.5 . . ?
H80B C80 H80C 109.5 . . ?
C68 C81 H81A 109.5 . . ?
C68 C81 H81B 109.5 . . ?
H81A C81 H81B 109.5 . . ?
C68 C81 H81C 109.5 . . ?
H81A C81 H81C 109.5 . . ?
H81B C81 H81C 109.5 . . ?
C59 C82 H82A 109.5 . . ?
C59 C82 H82B 109.5 . . ?
H82A C82 H82B 109.5 . . ?
C59 C82 H82C 109.5 . . ?
H82A C82 H82C 109.5 . . ?
H82B C82 H82C 109.5 . . ?
C55 N3 C52 130.4(6) . . ?
C55 N3 H3N 118(4) . . ?
C52 N3 H3N 110(4) . . ?
C55 O4 C56 118.9(6) . . ?

loop_
_geom_bond_atom_site_label_1
_geom_bond_atom_site_label_2
_geom_bond_distance
_geom_bond_site_symmetry_2
_geom_bond_publ_flag
C2 C3 1.422(9) . ?
C2 C1 1.48(4) . ?
C2 S1' 1.605(19) . ?
C2 H2 0.9300 . ?
C3 C4 1.412(9) . ?
C3 C5 1.436(8) . ?
C4 C1' 1.48(4) . ?
C4 S1 1.654(11) . ?
C4 H4 0.9300 . ?
C1 S1 1.66(3) . ?
C1 H1 0.9300 . ?
S1' C1' 1.63(3) . ?
C1' H1' 0.9300 . ?
C5 C6 1.356(8) . ?
C5 H5 0.9300 . ?
C6 C7 1.435(9) . ?
C6 C8 1.500(8) . ?
C7 N1 1.143(8) . ?
C8 C9 1.391(7) . ?
C8 C13 1.404(8) . ?
C9 C10 1.382(8) . ?
C9 H9 0.9300 . ?
C10 C11 1.397(8) . ?
C10 H10 0.9300 . ?
C11 C12 1.373(8) . ?
C11 N2 1.404(8) . ?
C12 C13 1.403(9) . ?
C12 H12 0.9300 . ?
C13 H13 0.9300 . ?
C14 O1 1.192(7) . ?
C14 O2 1.353(8) . ?
C14 N2 1.375(9) . ?
C15 O2 1.458(8) . ?
C15 C16 1.511(8) . ?
C15 C20 1.530(8) . ?
C15 H15 0.9800 . ?
C16 C17 1.530(9) . ?
C16 H16A 0.9700 . ?
C16 H16B 0.9700 . ?
C17 C18 1.551(8) . ?
C17 H17A 0.9700 . ?
C17 H17B 0.9700 . ?
C18 C19 1.525(7) . ?
C18 C41 1.558(8) . ?
C18 C24 1.586(8) . ?
C19 C21 1.340(8) . ?
C19 C20 1.515(9) . ?
C20 H20A 0.9700 . ?
C20 H20B 0.9700 . ?
C21 C22 1.512(9) . ?
C21 H21 0.9300 . ?
C22 C23 1.533(7) . ?
C22 H22A 0.9700 . ?
C22 H22B 0.9700 . ?
C23 C28 1.535(8) . ?
C23 C24 1.536(8) . ?
C23 H23 0.9800 . ?
C24 C25 1.550(8) . ?
C24 H24 0.9800 . ?
C25 C26 1.561(9) . ?
C25 H25A 0.9700 . ?
C25 H25B 0.9700 . ?
C26 C27 1.537(9) . ?
C26 H26A 0.9700 . ?
C26 H26B 0.9700 . ?
C27 C28 1.544(8) . ?
C27 C40 1.551(8) . ?
C27 C31 1.585(9) . ?
C28 C29 1.527(8) . ?
C28 H28 0.9800 . ?
C29 C30 1.550(9) . ?
C29 H29A 0.9700 . ?
C29 H29B 0.9700 . ?
C30 C31 1.550(9) . ?
C30 H30A 0.9700 . ?
C30 H30B 0.9700 . ?
C31 C32 1.534(9) . ?
C31 H31 0.9800 . ?
C32 C33 1.523(11) . ?
C32 C39 1.559(11) . ?
C32 H32 0.9800 . ?
C33 C34 1.511(12) . ?
C33 H33A 0.9700 . ?
C33 H33B 0.9700 . ?
C34 C35 1.279(12) . ?
C34 H34A 0.9700 . ?
C34 H34B 0.9700 . ?
C35 C36 1.485(15) . ?
C35 C36' 1.53(3) . ?
C35 H35A 0.9700 . ?
C35 H35B 0.9700 . ?
C36 C38 1.42(2) . ?
C36 C37 1.49(2) . ?
C36 H36 0.9800 . ?
C37 H37A 0.9600 . ?
C37 H37B 0.9600 . ?
C37 H37C 0.9600 . ?
C38 H38A 0.9600 . ?
C38 H38B 0.9600 . ?
C38 H38C 0.9600 . ?
C36' C37' 1.49(3) . ?
C36' C38' 1.50(3) . ?
C36' H36' 0.9800 . ?
C37' H37D 0.9600 . ?
C37' H37E 0.9600 . ?
C37' H37F 0.9600 . ?
C38' H38D 0.9600 . ?
C38' H38E 0.9600 . ?
C38' H38F 0.9600 . ?
C39 H39A 0.9600 . ?
C39 H39B 0.9600 . ?
C39 H39C 0.9600 . ?
C40 H40A 0.9600 . ?
C40 H40B 0.9600 . ?
C40 H40C 0.9600 . ?
C41 H41A 0.9600 . ?
C41 H41B 0.9600 . ?
C41 H41C 0.9600 . ?
N2 H2N 0.83(3) . ?
C42 C43 1.42(3) . ?
C42 S2 1.66(3) . ?
C42 H42 0.9300 . ?
S2 C45 1.715(10) . ?
S2' C43 1.62(2) . ?
S2' C42' 1.64(3) . ?
C42' C45 1.44(3) . ?
C42' H42' 0.9300 . ?
C43 C44 1.395(11) . ?
C43 H43 0.9300 . ?
C44 C45 1.399(10) . ?
C44 C46 1.459(10) . ?
C45 H45 0.9300 . ?
C46 C47 1.359(9) . ?
C46 H46 0.9300 . ?
C47 C48 1.427(9) . ?
C47 C49 1.485(9) . ?
C48 N4 1.162(8) . ?
C49 C50 1.376(8) . ?
C49 C54 1.405(9) . ?
C50 C51 1.369(8) . ?
C50 H50 0.9300 . ?
C51 C52 1.400(8) . ?
C51 H51 0.9300 . ?
C52 C53 1.395(8) . ?
C52 N3 1.395(8) . ?
C53 C54 1.367(8) . ?
C53 H53 0.9300 . ?
C54 H54 0.9300 . ?
C55 O3 1.225(9) . ?
C55 O4 1.347(9) . ?
C55 N3 1.358(9) . ?
C56 O4 1.469(8) . ?
C56 C57 1.506(9) . ?
C56 C61 1.515(10) . ?
C56 H56 0.9800 . ?
C57 C58 1.530(9) . ?
C57 H57A 0.9700 . ?
C57 H57B 0.9700 . ?
C58 C62 1.340(8) . ?
C58 C59 1.514(8) . ?
C59 C60 1.517(8) . ?
C59 C65 1.557(8) . ?
C59 C82 1.566(8) . ?
C60 C61 1.546(9) . ?
C60 H60A 0.9700 . ?
C60 H60B 0.9700 . ?
C61 H61A 0.9700 . ?
C61 H61B 0.9700 . ?
C62 C63 1.500(8) . ?
C62 H62 0.9300 . ?
C63 C64 1.549(8) . ?
C63 H63A 0.9700 . ?
C63 H63B 0.9700 . ?
C64 C69 1.528(8) . ?
C64 C65 1.539(7) . ?
C64 H64 0.9800 . ?
C65 C66 1.560(7) . ?
C65 H65 0.9800 . ?
C66 C67 1.549(8) . ?
C66 H66A 0.9700 . ?
C66 H66B 0.9700 . ?
C67 C68 1.526(9) . ?
C67 H67A 0.9700 . ?
C67 H67B 0.9700 . ?
C68 C69 1.552(8) . ?
C68 C81 1.555(9) . ?
C68 C72 1.561(9) . ?
C69 C70 1.542(9) . ?
C69 H69 0.9800 . ?
C70 C71 1.558(9) . ?
C70 H70A 0.9700 . ?
C70 H70B 0.9700 . ?
C71 C72 1.565(10) . ?
C71 H71A 0.9700 . ?
C71 H71B 0.9700 . ?
C72 C73 1.555(9) . ?
C72 H72 0.9800 . ?
C73 C74 1.510(17) . ?
C73 C80 1.548(11) . ?
C73 C74' 1.58(2) . ?
C73 H73 0.9800 . ?
C74 C75 1.543(18) . ?
C74 H74A 0.9700 . ?
C74 H74B 0.9700 . ?
C75 C76 1.556(19) . ?
C75 H75A 0.9700 . ?
C75 H75B 0.9700 . ?
C76 C77 1.492(16) . ?
C76 H76A 0.9700 . ?
C76 H76B 0.9700 . ?
C77 C78 1.54(2) . ?
C77 C79 1.56(2) . ?
C77 H77 0.9800 . ?
C78 H78A 0.9600 . ?
C78 H78B 0.9600 . ?
C78 H78C 0.9600 . ?
C79 H79A 0.9600 . ?
C79 H79B 0.9600 . ?
C79 H79C 0.9600 . ?
C74' C75' 1.52(2) . ?
C74' H74C 0.9700 . ?
C74' H74D 0.9700 . ?
C75' C76' 1.52(2) . ?
C75' H75C 0.9700 . ?
C75' H75D 0.9700 . ?
C76' C77' 1.59(2) . ?
C76' H76C 0.9700 . ?
C76' H76D 0.9700 . ?
C77' C78' 1.52(3) . ?
C77' C79' 1.54(3) . ?
C77' H77' 0.9800 . ?
C78' H78D 0.9600 . ?
C78' H78E 0.9600 . ?
C78' H78F 0.9600 . ?
C79' H79D 0.9600 . ?
C79' H79E 0.9600 . ?
C79' H79F 0.9600 . ?
C80 H80A 0.9600 . ?
C80 H80B 0.9600 . ?
C80 H80C 0.9600 . ?
C81 H81A 0.9600 . ?
C81 H81B 0.9600 . ?
C81 H81C 0.9600 . ?
C82 H82A 0.9600 . ?
C82 H82B 0.9600 . ?
C82 H82C 0.9600 . ?
N3 H3N 0.85(3) . ?

loop_
_geom_hbond_atom_site_label_D
_geom_hbond_atom_site_label_H
_geom_hbond_atom_site_label_A
_geom_hbond_distance_DH
_geom_hbond_distance_HA
_geom_hbond_distance_DA
_geom_hbond_angle_DHA
_geom_hbond_site_symmetry_A
_geom_hbond_publ_flag
C2 H2^e N1 0.93 2.60 3.375(10) 140.7 . yes
C12 H12 O1 0.93 2.35 2.949(8) 122.1 . yes
N2 H2N N1 0.83(3) 2.31(4) 3.032(8) 147(5) 2_556 yes
C43 H43^g N4 0.93 2.61 3.398(10) 143.2 . yes
C53 H53 O3 0.93 2.39 2.984(9) 121.5 . yes
N3 H3N N4 0.85(3) 2.26(3) 3.060(9) 157(5) 2_646 yes

loop_
_geom_torsion_atom_site_label_1
_geom_torsion_atom_site_label_2
_geom_torsion_atom_site_label_3
_geom_torsion_atom_site_label_4
_geom_torsion
_geom_torsion_site_symmetry_1
_geom_torsion_site_symmetry_2
_geom_torsion_site_symmetry_3
_geom_torsion_site_symmetry_4
_geom_torsion_publ_flag
C1 C2 C3 C4 3(3) . . . . ?
S1' C2 C3 C4 -0.8(14) . . . . ?
C1 C2 C3 C5 -172(3) . . . . ?
S1' C2 C3 C5 -176.1(13) . . . . ?
C2 C3 C4 C1' 7(3) . . . . ?
C5 C3 C4 C1' -177(3) . . . . ?
C2 C3 C4 S1 -1.0(8) . . . . ?
C5 C3 C4 S1 174.7(6) . . . . ?
C3 C2 C1 S1 -5(4) . . . . ?
C2 C1 S1 C4 3(4) . . . . ?
C3 C4 S1 C1 -1(2) . . . . ?
C3 C2 S1' C1' -5(3) . . . . ?
C3 C4 C1' S1' -11(4) . . . . ?
C2 S1' C1' C4 9(4) . . . . ?
C4 C3 C5 C6 179.9(7) . . . . ?
C2 C3 C5 C6 -5.4(12) . . . . ?
C3 C5 C6 C7 -3.7(11) . . . . ?
C3 C5 C6 C8 172.1(6) . . . . ?
C5 C6 C8 C9 -16.3(9) . . . . ?
C7 C6 C8 C9 159.7(6) . . . . ?
C5 C6 C8 C13 168.7(6) . . . . ?
C7 C6 C8 C13 -15.3(8) . . . . ?
C13 C8 C9 C10 -1.0(9) . . . . ?
C6 C8 C9 C10 -176.2(5) . . . . ?
C8 C9 C10 C11 0.5(9) . . . . ?
C9 C10 C11 C12 0.3(9) . . . . ?
C9 C10 C11 N2 -180.0(5) . . . . ?
C10 C11 C12 C13 -0.5(9) . . . . ?
N2 C11 C12 C13 179.8(6) . . . . ?
C9 C8 C13 C12 0.9(9) . . . . ?
C6 C8 C13 C12 176.0(6) . . . . ?
C11 C12 C13 C8 -0.1(10) . . . . ?
O2 C15 C16 C17 175.5(5) . . . . ?
C20 C15 C16 C17 57.3(7) . . . . ?
C15 C16 C17 C18 -57.7(7) . . . . ?
C16 C17 C18 C19 51.1(7) . . . . ?
C16 C17 C18 C41 -66.8(7) . . . . ?
C16 C17 C18 C24 170.0(5) . . . . ?
C17 C18 C19 C21 132.3(6) . . . . ?
C41 C18 C19 C21 -109.1(7) . . . . ?
C24 C18 C19 C21 12.9(8) . . . . ?
C17 C18 C19 C20 -47.5(7) . . . . ?
C41 C18 C19 C20 71.0(7) . . . . ?
C24 C18 C19 C20 -167.0(5) . . . . ?
C21 C19 C20 C15 -127.8(7) . . . . ?
C18 C19 C20 C15 52.1(7) . . . . ?
O2 C15 C20 C19 -176.7(5) . . . . ?
C16 C15 C20 C19 -55.7(8) . . . . ?
C20 C19 C21 C22 -178.2(6) . . . . ?
C18 C19 C21 C22 1.9(10) . . . . ?
C19 C21 C22 C23 14.5(9) . . . . ?
C21 C22 C23 C28 -166.6(5) . . . . ?
C21 C22 C23 C24 -44.8(7) . . . . ?
C22 C23 C24 C25 -169.6(5) . . . . ?
C28 C23 C24 C25 -48.2(6) . . . . ?
C22 C23 C24 C18 62.1(6) . . . . ?
C28 C23 C24 C18 -176.4(4) . . . . ?
C19 C18 C24 C23 -44.7(6) . . . . ?
C17 C18 C24 C23 -163.4(5) . . . . ?
C41 C18 C24 C23 75.0(6) . . . . ?
C19 C18 C24 C25 -173.6(5) . . . . ?
C17 C18 C24 C25 67.7(6) . . . . ?
C41 C18 C24 C25 -53.9(7) . . . . ?
C23 C24 C25 C26 46.3(8) . . . . ?
C18 C24 C25 C26 175.0(5) . . . . ?
C24 C25 C26 C27 -51.8(8) . . . . ?
C25 C26 C27 C28 56.4(7) . . . . ?
C25 C26 C27 C40 -65.2(7) . . . . ?
C25 C26 C27 C31 167.6(5) . . . . ?
C22 C23 C28 C29 -56.6(7) . . . . ?
C24 C23 C28 C29 -177.6(5) . . . . ?
C22 C23 C28 C27 178.6(5) . . . . ?
C24 C23 C28 C27 57.6(6) . . . . ?
C26 C27 C28 C29 167.1(5) . . . . ?
C40 C27 C28 C29 -73.0(7) . . . . ?
C31 C27 C28 C29 44.4(5) . . . . ?
C26 C27 C28 C23 -60.7(6) . . . . ?
C40 C27 C28 C23 59.2(7) . . . . ?
C31 C27 C28 C23 176.6(4) . . . . ?
C23 C28 C29 C30 -162.9(5) . . . . ?
C27 C28 C29 C30 -33.6(6) . . . . ?
C28 C29 C30 C31 8.7(7) . . . . ?
C29 C30 C31 C32 147.6(6) . . . . ?
C29 C30 C31 C27 18.5(6) . . . . ?
C26 C27 C31 C32 82.6(7) . . . . ?
C28 C27 C31 C32 -162.8(6) . . . . ?
C40 C27 C31 C32 -44.1(8) . . . . ?
C26 C27 C31 C30 -152.5(5) . . . . ?
C28 C27 C31 C30 -37.9(6) . . . . ?
C40 C27 C31 C30 80.8(6) . . . . ?
C30 C31 C32 C33 55.3(9) . . . . ?
C27 C31 C32 C33 176.0(7) . . . . ?
C30 C31 C32 C39 179.4(6) . . . . ?
C27 C31 C32 C39 -59.9(9) . . . . ?
C31 C32 C33 C34 -158.8(9) . . . . ?
C39 C32 C33 C34 76.0(11) . . . . ?
C32 C33 C34 C35 132.4(17) . . . . ?
C33 C34 C35 C36 -177(2) . . . . ?
C33 C34 C35 C36' 172(2) . . . . ?
C34 C35 C36 C38 161(3) . . . . ?
C34 C35 C36 C37 -13(4) . . . . ?
C34 C35 C36' C37' -118(4) . . . . ?
C34 C35 C36' C38' 110(4) . . . . ?
O1 C14 N2 C11 7.9(12) . . . . ?
O2 C14 N2 C11 -171.7(6) . . . . ?
C12 C11 N2 C14 -2.5(10) . . . . ?
C10 C11 N2 C14 177.8(6) . . . . ?
O1 C14 O2 C15 -8.9(10) . . . . ?
N2 C14 O2 C15 170.8(5) . . . . ?
C16 C15 O2 C14 92.2(7) . . . . ?
C20 C15 O2 C14 -147.8(5) . . . . ?
C43 C42 S2 C45 -1(4) . . . . ?
C43 S2' C42' C45 23(3) . . . . ?
S2 C42 C43 C44 2(5) . . . . ?
C42' S2' C43 C44 -13(3) . . . . ?
C42 C43 C44 C45 -1(3) . . . . ?
S2' C43 C44 C45 -0.3(19) . . . . ?
C42 C43 C44 C46 177(3) . . . . ?
S2' C43 C44 C46 178.2(18) . . . . ?
C43 C44 C45 C42' 16(2) . . . . ?
C46 C44 C45 C42' -162(2) . . . . ?
C43 C44 C45 S2 0.3(9) . . . . ?
C46 C44 C45 S2 -178.3(6) . . . . ?
S2' C42' C45 C44 -26(3) . . . . ?
C42 S2 C45 C44 1(2) . . . . ?
C43 C44 C46 C47 1.0(14) . . . . ?
C45 C44 C46 C47 179.3(7) . . . . ?
C44 C46 C47 C48 5.4(11) . . . . ?
C44 C46 C47 C49 -171.7(7) . . . . ?
C46 C47 C49 C50 16.9(10) . . . . ?
C48 C47 C49 C50 -160.2(6) . . . . ?
C46 C47 C49 C54 -167.2(6) . . . . ?
C48 C47 C49 C54 15.6(8) . . . . ?
C54 C49 C50 C51 -0.5(9) . . . . ?
C47 C49 C50 C51 175.5(6) . . . . ?
C49 C50 C51 C52 0.2(10) . . . . ?
C50 C51 C52 C53 0.5(9) . . . . ?
C50 C51 C52 N3 -179.7(6) . . . . ?
N3 C52 C53 C54 179.4(6) . . . . ?
C51 C52 C53 C54 -0.8(9) . . . . ?
C52 C53 C54 C49 0.5(10) . . . . ?
C50 C49 C54 C53 0.2(10) . . . . ?
C47 C49 C54 C53 -175.9(6) . . . . ?
O4 C56 C57 C58 -171.1(6) . . . . ?
C61 C56 C57 C58 -54.9(8) . . . . ?
C56 C57 C58 C62 -130.5(7) . . . . ?
C56 C57 C58 C59 50.2(8) . . . . ?
C62 C58 C59 C60 134.4(7) . . . . ?
C57 C58 C59 C60 -46.4(7) . . . . ?
C62 C58 C59 C65 14.8(8) . . . . ?
C57 C58 C59 C65 -166.0(5) . . . . ?
C62 C58 C59 C82 -106.1(7) . . . . ?
C57 C58 C59 C82 73.1(7) . . . . ?
C58 C59 C60 C61 49.1(8) . . . . ?
C65 C59 C60 C61 169.5(6) . . . . ?
C82 C59 C60 C61 -68.4(8) . . . . ?
O4 C56 C61 C60 177.4(6) . . . . ?
C57 C56 C61 C60 59.3(8) . . . . ?
C59 C60 C61 C56 -57.6(9) . . . . ?
C59 C58 C62 C63 2.3(10) . . . . ?
C57 C58 C62 C63 -176.9(6) . . . . ?
C58 C62 C63 C64 11.8(9) . . . . ?
C62 C63 C64 C69 -164.8(5) . . . . ?
C62 C63 C64 C65 -41.9(7) . . . . ?
C69 C64 C65 C59 -175.7(4) . . . . ?
C63 C64 C65 C59 61.3(6) . . . . ?
C69 C64 C65 C66 -45.1(6) . . . . ?
C63 C64 C65 C66 -168.1(5) . . . . ?
C58 C59 C65 C64 -46.4(6) . . . . ?
C60 C59 C65 C64 -166.5(5) . . . . ?
C82 C59 C65 C64 71.9(6) . . . . ?
C58 C59 C65 C66 -176.6(5) . . . . ?
C60 C59 C65 C66 63.3(7) . . . . ?
C82 C59 C65 C66 -58.3(7) . . . . ?
C64 C65 C66 C67 45.2(7) . . . . ?
C59 C65 C66 C67 175.1(5) . . . . ?
C65 C66 C67 C68 -52.8(7) . . . . ?
C66 C67 C68 C69 57.1(7) . . . . ?
C66 C67 C68 C81 -64.0(7) . . . . ?
C66 C67 C68 C72 168.1(5) . . . . ?
C65 C64 C69 C70 -178.6(5) . . . . ?
C63 C64 C69 C70 -56.4(8) . . . . ?
C65 C64 C69 C68 55.4(6) . . . . ?
C63 C64 C69 C68 177.6(5) . . . . ?
C67 C68 C69 C64 -60.5(6) . . . . ?
C81 C68 C69 C64 60.5(8) . . . . ?
C72 C68 C69 C64 177.3(5) . . . . ?
C67 C68 C69 C70 167.0(5) . . . . ?
C81 C68 C69 C70 -72.1(7) . . . . ?
C72 C68 C69 C70 44.8(6) . . . . ?
C64 C69 C70 C71 -162.6(6) . . . . ?
C68 C69 C70 C71 -31.7(7) . . . . ?
C69 C70 C71 C72 6.3(8) . . . . ?
C67 C68 C72 C73 79.0(8) . . . . ?
C69 C68 C72 C73 -167.0(6) . . . . ?
C81 C68 C72 C73 -49.4(8) . . . . ?
C67 C68 C72 C71 -153.5(5) . . . . ?
C69 C68 C72 C71 -39.4(6) . . . . ?
C81 C68 C72 C71 78.2(7) . . . . ?
C70 C71 C72 C73 152.5(6) . . . . ?
C70 C71 C72 C68 21.0(7) . . . . ?
C68 C72 C73 C74 170.4(10) . . . . ?
C71 C72 C73 C74 47.7(12) . . . . ?
C68 C72 C73 C80 -59.5(9) . . . . ?
C71 C72 C73 C80 177.8(7) . . . . ?
C68 C72 C73 C74' -166.4(16) . . . . ?
C71 C72 C73 C74' 71.0(17) . . . . ?
C80 C73 C74 C75 63.7(15) . . . . ?
C72 C73 C74 C75 -168.0(11) . . . . ?
C73 C74 C75 C76 -178.8(16) . . . . ?
C74 C75 C76 C77 -169.2(14) . . . . ?
C75 C76 C77 C78 60(3) . . . . ?
C75 C76 C77 C79 -59(2) . . . . ?
C80 C73 C74' C75' 81(3) . . . . ?
C72 C73 C74' C75' -163(3) . . . . ?
C73 C74' C75' C76' 54(5) . . . . ?
C74' C75' C76' C77' -162(3) . . . . ?
C75' C76' C77' C78' -142(3) . . . . ?
C75' C76' C77' C79' -23(5) . . . . ?
O3 C55 N3 C52 -6.0(13) . . . . ?
O4 C55 N3 C52 173.6(6) . . . . ?
C53 C52 N3 C55 2.1(11) . . . . ?
C51 C52 N3 C55 -177.8(7) . . . . ?
O3 C55 O4 C56 10.7(11) . . . . ?
N3 C55 O4 C56 -169.0(6) . . . . ?
C57 C56 O4 C55 -105.1(7) . . . . ?
C61 C56 O4 C55 136.1(7) . . . . ?
